data_4084236
loop_
_publ_author_name
'Burgun, Alexandre'
'Ellis, Benjamin G.'
'Roisnel, Thierry'
'Skelton, Brian W.'
'Bruce, Michael I.'
'Lapinte, Claude'

_publ_section_title
;
 From Molecular Wires to Molecular Resistors: TCNE, a Class-III/Class-II
 Mixed-Valence Chemical Switch
;
_journal_issue 16
_journal_name_full Organometallics
_journal_page_first 4209
_journal_paper_doi 10.1021/om500483y
_journal_volume 33
_journal_year 2014
_chemical_compound_source 'synthesis as described'
_chemical_formula_moiety
;
2(C84 H78 Fe2 N4 P4), C26 H24 O0.75 P2, 2(C H2 Cl2)
;
_chemical_formula_sum 'C196 H184 Cl4 Fe4 N8 O0.75 P10'
_chemical_formula_weight 3338.25
_chemical_name_systematic
;
 ?
;
_space_group_IT_number 2
_symmetry_cell_setting triclinic
_symmetry_Int_Tables_number 2
_symmetry_space_group_name_Hall '-P 1'
_symmetry_space_group_name_H-M 'P -1'
_atom_sites_solution_hydrogens geom
_atom_sites_solution_primary direct
_atom_sites_solution_secondary difmap
_audit_conform_dict_location ftp://ftp.iucr.org/pub/cif_core.dic
_audit_conform_dict_name cif_core.dic
_audit_conform_dict_version 2.3
_audit_creation_date 2011-04-07T18:29:59-00:00
_audit_creation_method 'WinGX routine CIF_UPDATE'
_cell_angle_alpha 105.340(2)
_cell_angle_beta 91.571(2)
_cell_angle_gamma 113.160(2)
_cell_formula_units_Z 1
_cell_length_a 13.0215(4)
_cell_length_b 15.5412(4)
_cell_length_c 26.2434(6)
_cell_measurement_reflns_used 106210
_cell_measurement_temperature 150(2)
_cell_measurement_theta_max 27.485
_cell_measurement_theta_min 2.91
_cell_measurement_wavelength 0.71073
_cell_volume 4656.9(2)
_computing_cell_refinement 'Dirax/lsq (Duisenberg & Schreurs, 1989-2000)'
_computing_data_collection 'Collect (Bruker AXS BV, 1997-2004)'
_computing_data_reduction 'EvalCCD (Duisenberg & Schreurs 1990-2000)'
_computing_molecular_graphics 'Ortep-3 for Windows (Farrugia, 1997)'
_computing_publication_material
;
           WinGX publication routines (Farrugia, 1999),
           CRYSCAL (T. Roisnel, local program)
;
_computing_structure_refinement 'SHELXL-97 (Sheldrick, 1997)'
_computing_structure_solution 'SIR97 (Altomare et al., 1999))'
_diffrn_ambient_temperature 150(2)
_diffrn_detector 'CCD plate'
_diffrn_detector_area_resol_mean 9
_diffrn_measured_fraction_theta_full 0.965
_diffrn_measured_fraction_theta_max 0.926
_diffrn_measurement_device '95mm CCD camera on \k-goniostat'
_diffrn_measurement_device_type 'KappaCCD, Nonius'
_diffrn_measurement_method 'CCD rotation images, thin slices'
_diffrn_radiation_monochromator graphite
_diffrn_radiation_probe x-ray
_diffrn_radiation_type MoK\a
_diffrn_radiation_wavelength 0.71073
_diffrn_reflns_av_R_equivalents 0.037
_diffrn_reflns_av_unetI/netI 0.0595
_diffrn_reflns_limit_h_max 16
_diffrn_reflns_limit_h_min -16
_diffrn_reflns_limit_k_max 17
_diffrn_reflns_limit_k_min -20
_diffrn_reflns_limit_l_max 34
_diffrn_reflns_limit_l_min -34
_diffrn_reflns_number 52853
_diffrn_reflns_theta_full 25
_diffrn_reflns_theta_max 27.5
_diffrn_reflns_theta_min 2.99
_diffrn_source 'Enraf Nonius FR590'
_exptl_absorpt_coefficient_mu 0.501
_exptl_absorpt_correction_T_max 0.946
_exptl_absorpt_correction_T_min 0.755
_exptl_absorpt_correction_type multi-scan
_exptl_absorpt_process_details
;
  [Sheldrick, G.M. (2002). SADABS Bruker AXS Inc., Madison, Wisconsin, USA]
;
_exptl_crystal_colour black
_exptl_crystal_density_diffrn 1.19
_exptl_crystal_density_method 'not measured'
_exptl_crystal_description prism
_exptl_crystal_F_000 1743.6
_exptl_crystal_size_max 0.54
_exptl_crystal_size_mid 0.19
_exptl_crystal_size_min 0.11
_platon_squeeze_details
;
;
_refine_diff_density_max 0.761
_refine_diff_density_min -0.405
_refine_diff_density_rms 0.082
_refine_ls_extinction_method none
_refine_ls_goodness_of_fit_ref 1.056
_refine_ls_hydrogen_treatment constr
_refine_ls_matrix_type full
_refine_ls_number_parameters 1020
_refine_ls_number_reflns 19800
_refine_ls_number_restraints 0
_refine_ls_restrained_S_all 1.056
_refine_ls_R_factor_all 0.0828
_refine_ls_R_factor_gt 0.0516
_refine_ls_shift/su_max 0.006
_refine_ls_shift/su_mean 0
_refine_ls_structure_factor_coef Fsqd
_refine_ls_weighting_details 'calc w=1/[\s^2^(Fo^2^)+(0.0621P)^2^+3.0577P] where P=(Fo^2^+2Fc^2^)/3'
_refine_ls_weighting_scheme calc
_refine_ls_wR_factor_gt 0.1212
_refine_ls_wR_factor_ref 0.1337
_reflns_number_gt 13921
_reflns_number_total 19800
_reflns_threshold_expression >2sigma(I)
_cod_data_source_file om500483y_si_002.cif
_cod_data_source_block 2Fe
_cod_depositor_comments 'Adding full bibliography for 4084236--4084239.cif.'
_cod_database_code 4084236

loop_
_symmetry_equiv_pos_as_xyz
'x, y, z'
'-x, -y, -z'

loop_
_atom_site_label
_atom_site_type_symbol
_atom_site_fract_x
_atom_site_fract_y
_atom_site_fract_z
_atom_site_U_iso_or_equiv
_atom_site_adp_type
_atom_site_occupancy
_atom_site_symmetry_multiplicity
_atom_site_calc_flag
_atom_site_refinement_flags
Fe1 Fe 0.62339(3) 0.76617(3) 0.308290(14) 0.01624(9) Uani 1 1 d .
C1 C 0.7976(2) 0.8154(2) 0.30480(11) 0.0231(6) Uani 1 1 d .
C2 C 0.7696(2) 0.8982(2) 0.31368(11) 0.0237(6) Uani 1 1 d .
C3 C 0.7240(2) 0.90978(19) 0.36223(11) 0.0228(6) Uani 1 1 d .
C4 C 0.7261(2) 0.83478(19) 0.38472(10) 0.0220(6) Uani 1 1 d .
C5 C 0.7732(2) 0.7782(2) 0.34974(11) 0.0224(6) Uani 1 1 d .
C6 C 0.8541(3) 0.7807(2) 0.26020(13) 0.0351(7) Uani 1 1 d .
H6A H 0.8308 0.793 0.228 0.053 Uiso 1 1 calc R
H6B H 0.8324 0.7102 0.2531 0.053 Uiso 1 1 calc R
H6C H 0.9362 0.816 0.2702 0.053 Uiso 1 1 calc R
C7 C 0.7997(3) 0.9672(2) 0.28006(13) 0.0314(7) Uani 1 1 d .
H7A H 0.7511 1.0026 0.2847 0.047 Uiso 1 1 calc R
H7B H 0.7888 0.9297 0.2424 0.047 Uiso 1 1 calc R
H7C H 0.8789 1.0143 0.2912 0.047 Uiso 1 1 calc R
C8 C 0.6999(3) 0.9952(2) 0.39218(12) 0.0297(7) Uani 1 1 d .
H8A H 0.7079 1.0386 0.37 0.045 Uiso 1 1 calc R
H8B H 0.7534 1.0316 0.4254 0.045 Uiso 1 1 calc R
H8C H 0.6227 0.9709 0.4006 0.045 Uiso 1 1 calc R
C9 C 0.6991(3) 0.8290(2) 0.43918(11) 0.0295(7) Uani 1 1 d .
H9A H 0.6729 0.7608 0.4397 0.044 Uiso 1 1 calc R
H9B H 0.6398 0.852 0.4479 0.044 Uiso 1 1 calc R
H9C H 0.7671 0.8703 0.4656 0.044 Uiso 1 1 calc R
C10 C 0.8024(3) 0.6993(2) 0.35956(12) 0.0298(7) Uani 1 1 d .
H10A H 0.8827 0.727 0.3739 0.045 Uiso 1 1 calc R
H10B H 0.7866 0.6471 0.3259 0.045 Uiso 1 1 calc R
H10C H 0.7569 0.6721 0.3853 0.045 Uiso 1 1 calc R
P1 P 0.53377(6) 0.75860(5) 0.23397(3) 0.01872(15) Uani 1 1 d .
P2 P 0.45581(6) 0.71715(5) 0.33407(3) 0.01785(15) Uani 1 1 d .
C11 C 0.3968(2) 0.6513(2) 0.22208(10) 0.0228(6) Uani 1 1 d .
H11A H 0.3465 0.6479 0.1919 0.027 Uiso 1 1 calc R
H11B H 0.408 0.59 0.2135 0.027 Uiso 1 1 calc R
C12 C 0.3450(2) 0.6655(2) 0.27409(10) 0.0240(6) Uani 1 1 d .
H12A H 0.2868 0.6017 0.2748 0.029 Uiso 1 1 calc R
H12B H 0.3079 0.7106 0.2751 0.029 Uiso 1 1 calc R
C13 C 0.5929(2) 0.7394(2) 0.17144(10) 0.0235(6) Uani 1 1 d .
C14 C 0.6033(3) 0.6516(2) 0.14951(12) 0.0316(7) Uani 1 1 d .
H14 H 0.5799 0.6024 0.1672 0.038 Uiso 1 1 calc R
C15 C 0.6472(3) 0.6355(2) 0.10227(12) 0.0373(8) Uani 1 1 d .
H15 H 0.6537 0.5753 0.0878 0.045 Uiso 1 1 calc R
C16 C 0.6817(3) 0.7060(2) 0.07592(12) 0.0363(8) Uani 1 1 d .
H16 H 0.7108 0.6942 0.0432 0.044 Uiso 1 1 calc R
C17 C 0.6734(3) 0.7936(3) 0.09761(13) 0.0451(9) Uani 1 1 d .
H17 H 0.6979 0.8427 0.0799 0.054 Uiso 1 1 calc R
C18 C 0.6297(3) 0.8109(2) 0.14517(12) 0.0369(8) Uani 1 1 d .
H18 H 0.6248 0.8717 0.1598 0.044 Uiso 1 1 calc R
C19 C 0.4864(2) 0.8542(2) 0.23015(11) 0.0230(6) Uani 1 1 d .
C20 C 0.4105(3) 0.8383(2) 0.18687(14) 0.0416(8) Uani 1 1 d .
H20 H 0.3855 0.779 0.1583 0.05 Uiso 1 1 calc R
C21 C 0.3711(3) 0.9083(3) 0.18511(16) 0.0523(10) Uani 1 1 d .
H21 H 0.319 0.8966 0.1553 0.063 Uiso 1 1 calc R
C22 C 0.4066(3) 0.9954(2) 0.22638(15) 0.0416(8) Uani 1 1 d .
H22 H 0.378 1.0426 0.2253 0.05 Uiso 1 1 calc R
C23 C 0.4832(3) 1.0127(2) 0.26860(13) 0.0326(7) Uani 1 1 d .
H23 H 0.5097 1.0728 0.2967 0.039 Uiso 1 1 calc R
C24 C 0.5227(2) 0.9417(2) 0.27041(11) 0.0258(6) Uani 1 1 d .
H24 H 0.5755 0.9541 0.3 0.031 Uiso 1 1 calc R
C25 C 0.4119(2) 0.80392(19) 0.38069(11) 0.0223(6) Uani 1 1 d .
C26 C 0.3797(3) 0.8680(2) 0.36307(13) 0.0301(7) Uani 1 1 d .
H26 H 0.3756 0.8643 0.3263 0.036 Uiso 1 1 calc R
C27 C 0.3533(3) 0.9375(2) 0.39916(14) 0.0395(8) Uani 1 1 d .
H27 H 0.3326 0.9816 0.3869 0.047 Uiso 1 1 calc R
C28 C 0.3571(3) 0.9426(2) 0.45253(14) 0.0431(9) Uani 1 1 d .
H28 H 0.3387 0.9897 0.4769 0.052 Uiso 1 1 calc R
C29 C 0.3877(3) 0.8794(2) 0.47019(13) 0.0382(8) Uani 1 1 d .
H29 H 0.39 0.8826 0.5069 0.046 Uiso 1 1 calc R
C30 C 0.4153(2) 0.8108(2) 0.43491(11) 0.0280(6) Uani 1 1 d .
H30 H 0.4369 0.7678 0.4478 0.034 Uiso 1 1 calc R
C31 C 0.4138(2) 0.61767(19) 0.36546(10) 0.0221(6) Uani 1 1 d .
C32 C 0.3035(3) 0.5757(2) 0.37573(12) 0.0303(7) Uani 1 1 d .
H32 H 0.2496 0.5982 0.3665 0.036 Uiso 1 1 calc R
C33 C 0.2723(3) 0.5007(2) 0.39949(13) 0.0409(8) Uani 1 1 d .
H33 H 0.1968 0.4719 0.4062 0.049 Uiso 1 1 calc R
C34 C 0.3497(3) 0.4680(2) 0.41335(13) 0.0439(9) Uani 1 1 d .
H34 H 0.3274 0.4166 0.4294 0.053 Uiso 1 1 calc R
C35 C 0.4598(3) 0.5098(2) 0.40410(13) 0.0389(8) Uani 1 1 d .
H35 H 0.5137 0.4879 0.4142 0.047 Uiso 1 1 calc R
C36 C 0.4913(3) 0.5840(2) 0.37992(11) 0.0283(7) Uani 1 1 d .
H36 H 0.5668 0.6121 0.3732 0.034 Uiso 1 1 calc R
C37 C 0.5910(2) 0.63547(19) 0.27817(10) 0.0179(5) Uani 1 1 d .
C38 C 0.5749(2) 0.54792(19) 0.26185(10) 0.0192(6) Uani 1 1 d .
C39 C 0.5579(2) 0.45098(18) 0.23840(10) 0.0174(5) Uani 1 1 d .
C40 C 0.5903(2) 0.39422(19) 0.26229(10) 0.0195(6) Uani 1 1 d .
C41 C 0.6409(2) 0.4277(2) 0.31701(11) 0.0231(6) Uani 1 1 d .
N42 N 0.6792(2) 0.45084(19) 0.36087(10) 0.0346(6) Uani 1 1 d .
C43 C 0.5721(2) 0.2960(2) 0.23192(12) 0.0258(6) Uani 1 1 d .
N44 N 0.5565(2) 0.21798(19) 0.20664(11) 0.0378(6) Uani 1 1 d .
Fe2 Fe 0.13451(3) 0.21806(3) 0.135868(14) 0.01643(9) Uani 1 1 d .
C101 C 0.0904(2) 0.13778(19) 0.05252(10) 0.0210(6) Uani 1 1 d .
C102 C -0.0004(2) 0.09480(19) 0.08038(10) 0.0214(6) Uani 1 1 d .
C103 C 0.0417(2) 0.06203(19) 0.11880(10) 0.0219(6) Uani 1 1 d .
C104 C 0.1585(2) 0.0875(2) 0.11613(10) 0.0234(6) Uani 1 1 d .
C105 C 0.1879(2) 0.13252(19) 0.07395(10) 0.0228(6) Uani 1 1 d .
C106 C 0.0786(3) 0.1666(2) 0.00339(11) 0.0314(7) Uani 1 1 d .
H10D H 0.1452 0.2261 0.0045 0.047 Uiso 1 1 calc R
H10E H 0.0108 0.1793 0.0017 0.047 Uiso 1 1 calc R
H10F H 0.0722 0.1133 -0.0283 0.047 Uiso 1 1 calc R
C107 C -0.1217(2) 0.0708(2) 0.06374(12) 0.0296(7) Uani 1 1 d .
H10G H -0.1468 0.0253 0.0274 0.044 Uiso 1 1 calc R
H10H H -0.13 0.1311 0.0646 0.044 Uiso 1 1 calc R
H10I H -0.1677 0.0403 0.0883 0.044 Uiso 1 1 calc R
C108 C -0.0279(3) -0.0029(2) 0.14983(12) 0.0310(7) Uani 1 1 d .
H10J H -0.0869 0.0182 0.1624 0.047 Uiso 1 1 calc R
H10K H 0.0208 0.0019 0.1805 0.047 Uiso 1 1 calc R
H10L H -0.0629 -0.0709 0.1268 0.047 Uiso 1 1 calc R
C109 C 0.2363(3) 0.0635(2) 0.14754(13) 0.0340(7) Uani 1 1 d .
H10M H 0.21 0.0583 0.1817 0.051 Uiso 1 1 calc R
H10N H 0.3129 0.1155 0.1542 0.051 Uiso 1 1 calc R
H10O H 0.2368 0.0009 0.1272 0.051 Uiso 1 1 calc R
C110 C 0.2988(3) 0.1605(2) 0.05397(12) 0.0327(7) Uani 1 1 d .
H11C H 0.3017 0.1024 0.029 0.049 Uiso 1 1 calc R
H11D H 0.3598 0.1878 0.0842 0.049 Uiso 1 1 calc R
H11E H 0.308 0.2098 0.0356 0.049 Uiso 1 1 calc R
P11 P 0.09712(6) 0.34443(5) 0.13388(3) 0.01811(15) Uani 1 1 d .
P12 P 0.11923(6) 0.25880(5) 0.22094(3) 0.01808(15) Uani 1 1 d .
C111 C 0.1105(2) 0.4205(2) 0.20397(10) 0.0235(6) Uani 1 1 d .
H11F H 0.1518 0.4908 0.2068 0.028 Uiso 1 1 calc R
H11G H 0.0344 0.41 0.2135 0.028 Uiso 1 1 calc R
C112 C 0.1738(2) 0.39370(19) 0.24301(10) 0.0202(6) Uani 1 1 d .
H11H H 0.1597 0.4173 0.2799 0.024 Uiso 1 1 calc R
H11I H 0.2561 0.4238 0.2422 0.024 Uiso 1 1 calc R
C113 C 0.1879(2) 0.4357(2) 0.10303(10) 0.0216(6) Uani 1 1 d .
C114 C 0.2755(2) 0.4250(2) 0.07757(11) 0.0263(6) Uani 1 1 d .
H114 H 0.2901 0.369 0.0755 0.032 Uiso 1 1 calc R
C115 C 0.3431(3) 0.4962(2) 0.05475(12) 0.0344(7) Uani 1 1 d .
H115 H 0.4037 0.4887 0.0376 0.041 Uiso 1 1 calc R
C116 C 0.3215(3) 0.5774(2) 0.05721(12) 0.0372(8) Uani 1 1 d .
H116 H 0.3671 0.6257 0.0418 0.045 Uiso 1 1 calc R
C117 C 0.2329(3) 0.5879(2) 0.08220(12) 0.0358(8) Uani 1 1 d .
H117 H 0.2175 0.6433 0.0837 0.043 Uiso 1 1 calc R
C118 C 0.1669(3) 0.5182(2) 0.10495(11) 0.0286(7) Uani 1 1 d .
H118 H 0.1066 0.5263 0.1221 0.034 Uiso 1 1 calc R
C119 C -0.0423(2) 0.32428(19) 0.10298(11) 0.0223(6) Uani 1 1 d .
C120 C -0.0581(3) 0.3213(2) 0.04945(12) 0.0301(7) Uani 1 1 d .
H120 H 0.0047 0.336 0.0306 0.036 Uiso 1 1 calc R
C121 C -0.1645(3) 0.2970(3) 0.02377(14) 0.0423(8) Uani 1 1 d .
H121 H -0.1745 0.2942 -0.0127 0.051 Uiso 1 1 calc R
C122 C -0.2561(3) 0.2768(3) 0.05113(15) 0.0441(9) Uani 1 1 d .
H122 H -0.3289 0.2605 0.0335 0.053 Uiso 1 1 calc R
C123 C -0.2423(3) 0.2803(2) 0.10371(14) 0.0365(7) Uani 1 1 d .
H123 H -0.3056 0.2661 0.1223 0.044 Uiso 1 1 calc R
C124 C -0.1359(2) 0.3044(2) 0.12981(12) 0.0278(6) Uani 1 1 d .
H124 H -0.1269 0.3073 0.1664 0.033 Uiso 1 1 calc R
C125 C 0.1948(2) 0.2254(2) 0.26677(10) 0.0211(6) Uani 1 1 d .
C126 C 0.1391(3) 0.1384(2) 0.27966(11) 0.0293(7) Uani 1 1 d .
H126 H 0.0607 0.1008 0.2671 0.035 Uiso 1 1 calc R
C127 C 0.1953(3) 0.1060(2) 0.31014(12) 0.0357(7) Uani 1 1 d .
H127 H 0.1559 0.0459 0.3177 0.043 Uiso 1 1 calc R
C128 C 0.3085(3) 0.1606(2) 0.32960(12) 0.0352(7) Uani 1 1 d .
H128 H 0.3475 0.1382 0.3504 0.042 Uiso 1 1 calc R
C129 C 0.3644(3) 0.2477(3) 0.31857(12) 0.0365(8) Uani 1 1 d .
H129 H 0.4419 0.2864 0.3327 0.044 Uiso 1 1 calc R
C130 C 0.3086(2) 0.2800(2) 0.28680(11) 0.0291(7) Uani 1 1 d .
H130 H 0.3488 0.3396 0.2788 0.035 Uiso 1 1 calc R
C131 C -0.0180(2) 0.2285(2) 0.24603(10) 0.0209(6) Uani 1 1 d .
C132 C -0.1180(2) 0.1794(2) 0.21143(11) 0.0248(6) Uani 1 1 d .
H132 H -0.1172 0.1538 0.1744 0.03 Uiso 1 1 calc R
C133 C -0.2205(3) 0.1666(2) 0.23015(13) 0.0317(7) Uani 1 1 d .
H133 H -0.2891 0.1323 0.2059 0.038 Uiso 1 1 calc R
C134 C -0.2222(3) 0.2037(2) 0.28367(12) 0.0314(7) Uani 1 1 d .
H134 H -0.2919 0.1966 0.2964 0.038 Uiso 1 1 calc R
C135 C -0.1222(3) 0.2514(2) 0.31907(12) 0.0296(7) Uani 1 1 d .
H135 H -0.1236 0.2755 0.3562 0.036 Uiso 1 1 calc R
C136 C -0.0209(3) 0.2640(2) 0.30072(11) 0.0274(6) Uani 1 1 d .
H136 H 0.0474 0.2969 0.3252 0.033 Uiso 1 1 calc R
C137 C 0.2848(2) 0.30146(19) 0.15736(10) 0.0181(5) Uani 1 1 d .
C138 C 0.3884(2) 0.35210(19) 0.16861(10) 0.0200(6) Uani 1 1 d .
C139 C 0.5046(2) 0.40405(18) 0.18055(10) 0.0174(5) Uani 1 1 d .
C140 C 0.5790(2) 0.4168(2) 0.14353(10) 0.0219(6) Uani 1 1 d .
C141 C 0.5427(2) 0.3816(2) 0.08687(11) 0.0256(6) Uani 1 1 d .
N142 N 0.5155(2) 0.3550(2) 0.04141(10) 0.0403(7) Uani 1 1 d .
C143 C 0.6980(2) 0.4713(2) 0.16094(11) 0.0247(6) Uani 1 1 d .
N144 N 0.7930(2) 0.5155(2) 0.17565(11) 0.0385(7) Uani 1 1 d .
P21 P 0.07067(8) 0.62295(6) 0.46467(4) 0.0383(2) Uani 1 1 d .
O21 O 0.1765(5) 0.6705(5) 0.4867(3) 0.059(3) Uani 0.374(9) 1 d P
C201 C 0.0380(3) 0.6088(2) 0.39393(13) 0.0326(7) Uani 1 1 d .
C202 C 0.0985(3) 0.6896(2) 0.37659(13) 0.0351(7) Uani 1 1 d .
H202 H 0.1525 0.7481 0.4013 0.042 Uiso 1 1 calc R
C203 C 0.0799(3) 0.6846(3) 0.32319(13) 0.0353(7) Uani 1 1 d .
H203 H 0.1207 0.7403 0.3119 0.042 Uiso 1 1 calc R
C204 C 0.0027(3) 0.5996(3) 0.28637(14) 0.0450(9) Uani 1 1 d .
H204 H -0.0096 0.5971 0.2501 0.054 Uiso 1 1 calc R
C205 C -0.0564(3) 0.5184(3) 0.30272(14) 0.0482(9) Uani 1 1 d .
H205 H -0.1084 0.4593 0.2776 0.058 Uiso 1 1 calc R
C206 C -0.0394(3) 0.5235(3) 0.35628(15) 0.0453(9) Uani 1 1 d .
H206 H -0.0813 0.4679 0.3674 0.054 Uiso 1 1 calc R
C207 C -0.0190(3) 0.6801(2) 0.49716(12) 0.0315(7) Uani 1 1 d .
C208 C -0.1328(3) 0.6459(2) 0.47814(12) 0.0352(7) Uani 1 1 d .
H208 H -0.1648 0.5949 0.4453 0.042 Uiso 1 1 calc R
C209 C -0.1998(3) 0.6851(3) 0.50628(14) 0.0410(8) Uani 1 1 d .
H209 H -0.2773 0.6622 0.4926 0.049 Uiso 1 1 calc R
C210 C -0.1537(4) 0.7582(3) 0.55467(15) 0.0525(10) Uani 1 1 d .
H210 H -0.2004 0.7841 0.5746 0.063 Uiso 1 1 calc R
C211 C -0.0415(4) 0.7936(3) 0.57399(15) 0.0555(11) Uani 1 1 d .
H211 H -0.0103 0.8443 0.6069 0.067 Uiso 1 1 calc R
C212 C 0.0264(3) 0.7551(2) 0.54542(13) 0.0443(9) Uani 1 1 d .
H212 H 0.1043 0.7799 0.5587 0.053 Uiso 1 1 calc R
C213 C -0.0059(3) 0.4991(2) 0.47083(13) 0.0383(8) Uani 1 1 d .
H21A H -0.0868 0.474 0.4565 0.046 Uiso 1 1 calc R
H21B H 0.0247 0.4543 0.4495 0.046 Uiso 1 1 calc R
C301 C 0.3726(3) 0.6756(3) 0.54724(14) 0.0460(9) Uani 1 1 d .
H30A H 0.3437 0.6173 0.5602 0.055 Uiso 1 1 calc R
H30B H 0.3239 0.6606 0.5136 0.055 Uiso 1 1 calc R
Cl31 Cl 0.51134(9) 0.70062(9) 0.53477(4) 0.0638(3) Uani 1 1 d .
Cl32 Cl 0.36589(13) 0.77597(10) 0.59521(4) 0.0816(4) Uani 1 1 d .

loop_
_atom_site_aniso_label
_atom_site_aniso_U_11
_atom_site_aniso_U_22
_atom_site_aniso_U_33
_atom_site_aniso_U_23
_atom_site_aniso_U_13
_atom_site_aniso_U_12
Fe1 0.01730(19) 0.01440(19) 0.01681(18) 0.00414(14) 0.00234(14) 0.00673(15)
C1 0.0158(13) 0.0251(15) 0.0263(14) 0.0055(12) 0.0024(11) 0.0080(12)
C2 0.0200(14) 0.0183(14) 0.0278(14) 0.0052(11) -0.0007(11) 0.0041(11)
C3 0.0168(14) 0.0189(14) 0.0248(14) 0.0019(11) -0.0019(11) 0.0027(11)
C4 0.0187(14) 0.0205(14) 0.0209(13) 0.0007(11) -0.0030(11) 0.0061(11)
C5 0.0151(13) 0.0230(14) 0.0256(14) 0.0053(11) -0.0024(11) 0.0058(11)
C6 0.0253(16) 0.0421(19) 0.0380(17) 0.0109(15) 0.0099(13) 0.0145(14)
C7 0.0250(16) 0.0245(16) 0.0426(18) 0.0157(14) 0.0062(13) 0.0045(13)
C8 0.0278(16) 0.0202(15) 0.0330(16) -0.0027(12) -0.0022(13) 0.0090(13)
C9 0.0296(16) 0.0319(17) 0.0204(14) 0.0033(12) -0.0034(12) 0.0095(14)
C10 0.0262(16) 0.0323(17) 0.0361(16) 0.0122(13) 0.0001(13) 0.0164(14)
P1 0.0219(4) 0.0178(3) 0.0180(3) 0.0060(3) 0.0023(3) 0.0094(3)
P2 0.0186(3) 0.0154(3) 0.0178(3) 0.0036(3) 0.0030(3) 0.0062(3)
C11 0.0255(15) 0.0201(14) 0.0208(13) 0.0029(11) -0.0003(11) 0.0095(12)
C12 0.0188(14) 0.0243(15) 0.0218(13) 0.0042(11) -0.0003(11) 0.0037(12)
C13 0.0236(15) 0.0285(15) 0.0173(13) 0.0079(11) 0.0021(11) 0.0089(12)
C14 0.0454(19) 0.0320(17) 0.0300(15) 0.0179(13) 0.0164(14) 0.0229(15)
C15 0.050(2) 0.0344(18) 0.0328(17) 0.0101(14) 0.0169(15) 0.0219(16)
C16 0.0412(19) 0.0391(19) 0.0254(15) 0.0121(14) 0.0160(14) 0.0113(15)
C17 0.066(2) 0.0362(19) 0.0344(18) 0.0205(15) 0.0210(17) 0.0148(18)
C18 0.054(2) 0.0276(17) 0.0320(16) 0.0124(13) 0.0160(15) 0.0166(16)
C19 0.0241(15) 0.0215(14) 0.0273(14) 0.0116(12) 0.0040(12) 0.0108(12)
C20 0.050(2) 0.0303(18) 0.0421(19) 0.0040(14) -0.0150(16) 0.0204(16)
C21 0.054(2) 0.043(2) 0.060(2) 0.0145(18) -0.0199(19) 0.0234(19)
C22 0.041(2) 0.0289(18) 0.063(2) 0.0171(16) -0.0030(17) 0.0208(16)
C23 0.0330(17) 0.0189(15) 0.0445(18) 0.0066(13) 0.0050(14) 0.0112(13)
C24 0.0228(15) 0.0237(15) 0.0304(15) 0.0087(12) 0.0007(12) 0.0091(12)
C25 0.0186(14) 0.0174(14) 0.0254(14) 0.0024(11) 0.0042(11) 0.0045(11)
C26 0.0305(16) 0.0260(16) 0.0367(16) 0.0117(13) 0.0131(13) 0.0127(13)
C27 0.0395(19) 0.0285(17) 0.057(2) 0.0118(15) 0.0167(16) 0.0213(15)
C28 0.045(2) 0.0278(18) 0.048(2) -0.0049(15) 0.0161(17) 0.0163(16)
C29 0.0414(19) 0.0357(18) 0.0274(16) -0.0040(14) 0.0084(14) 0.0141(16)
C30 0.0265(16) 0.0273(16) 0.0248(14) 0.0034(12) 0.0024(12) 0.0085(13)
C31 0.0294(15) 0.0151(13) 0.0188(13) 0.0045(10) 0.0068(11) 0.0065(12)
C32 0.0341(17) 0.0222(15) 0.0327(16) 0.0085(12) 0.0132(13) 0.0092(13)
C33 0.043(2) 0.0327(18) 0.0402(18) 0.0110(15) 0.0232(16) 0.0081(16)
C34 0.067(3) 0.0310(18) 0.0407(19) 0.0219(15) 0.0272(18) 0.0196(18)
C35 0.056(2) 0.0390(19) 0.0371(17) 0.0232(15) 0.0178(16) 0.0275(17)
C36 0.0372(17) 0.0266(16) 0.0214(14) 0.0070(12) 0.0078(12) 0.0134(14)
C37 0.0173(13) 0.0218(14) 0.0155(12) 0.0069(10) 0.0035(10) 0.0080(11)
C38 0.0215(14) 0.0211(14) 0.0167(12) 0.0059(10) 0.0035(10) 0.0102(11)
C39 0.0128(12) 0.0180(13) 0.0194(12) 0.0032(10) 0.0031(10) 0.0059(11)
C40 0.0205(14) 0.0166(13) 0.0217(13) 0.0061(10) 0.0027(11) 0.0079(11)
C41 0.0233(15) 0.0211(14) 0.0272(15) 0.0104(12) 0.0024(12) 0.0094(12)
N42 0.0353(15) 0.0373(15) 0.0296(14) 0.0138(12) -0.0018(12) 0.0116(12)
C43 0.0224(15) 0.0269(16) 0.0320(15) 0.0116(13) 0.0028(12) 0.0126(13)
N44 0.0440(17) 0.0247(14) 0.0465(16) 0.0064(12) 0.0027(13) 0.0191(13)
Fe2 0.01615(19) 0.01736(19) 0.01471(18) 0.00274(14) 0.00098(14) 0.00729(16)
C101 0.0246(14) 0.0189(14) 0.0167(12) -0.0006(10) -0.0003(11) 0.0101(12)
C102 0.0225(14) 0.0170(13) 0.0204(13) -0.0009(10) -0.0006(11) 0.0082(11)
C103 0.0262(15) 0.0150(13) 0.0206(13) 0.0004(10) 0.0006(11) 0.0080(12)
C104 0.0279(15) 0.0201(14) 0.0208(13) 0.0000(11) -0.0005(11) 0.0127(12)
C105 0.0246(15) 0.0188(14) 0.0206(13) -0.0023(11) 0.0018(11) 0.0101(12)
C106 0.0427(19) 0.0353(17) 0.0166(13) 0.0034(12) 0.0015(13) 0.0195(15)
C107 0.0236(15) 0.0293(16) 0.0303(15) 0.0009(12) -0.0013(12) 0.0107(13)
C108 0.0376(18) 0.0217(15) 0.0304(15) 0.0062(12) 0.0040(13) 0.0101(13)
C109 0.0389(18) 0.0357(18) 0.0353(17) 0.0104(14) 0.0011(14) 0.0238(15)
C110 0.0273(16) 0.0322(17) 0.0309(16) -0.0034(13) 0.0083(13) 0.0126(14)
P11 0.0195(3) 0.0192(3) 0.0166(3) 0.0049(3) 0.0023(3) 0.0094(3)
P12 0.0183(3) 0.0189(3) 0.0151(3) 0.0042(3) 0.0018(3) 0.0065(3)
C111 0.0296(16) 0.0189(14) 0.0204(13) 0.0026(11) 0.0022(11) 0.0108(12)
C112 0.0205(14) 0.0198(14) 0.0161(12) 0.0013(10) 0.0031(10) 0.0069(11)
C113 0.0224(14) 0.0228(14) 0.0181(13) 0.0061(11) 0.0009(11) 0.0080(12)
C114 0.0292(16) 0.0290(16) 0.0217(14) 0.0092(12) 0.0029(12) 0.0121(13)
C115 0.0324(17) 0.045(2) 0.0252(15) 0.0141(14) 0.0090(13) 0.0121(15)
C116 0.0417(19) 0.0338(18) 0.0307(16) 0.0191(14) 0.0043(14) 0.0043(15)
C117 0.047(2) 0.0292(17) 0.0329(16) 0.0145(14) 0.0008(15) 0.0144(15)
C118 0.0337(17) 0.0273(16) 0.0260(15) 0.0083(12) 0.0017(13) 0.0138(14)
C119 0.0229(14) 0.0191(14) 0.0262(14) 0.0051(11) 0.0005(11) 0.0113(12)
C120 0.0302(16) 0.0354(17) 0.0278(15) 0.0096(13) 0.0020(13) 0.0169(14)
C121 0.041(2) 0.052(2) 0.0387(18) 0.0155(16) -0.0073(15) 0.0240(17)
C122 0.0289(18) 0.049(2) 0.057(2) 0.0091(17) -0.0089(16) 0.0238(16)
C123 0.0249(16) 0.0378(19) 0.051(2) 0.0113(15) 0.0084(14) 0.0187(14)
C124 0.0270(16) 0.0269(16) 0.0351(16) 0.0104(13) 0.0057(13) 0.0161(13)
C125 0.0230(14) 0.0261(15) 0.0171(12) 0.0062(11) 0.0035(11) 0.0133(12)
C126 0.0284(16) 0.0250(16) 0.0290(15) 0.0077(12) -0.0016(12) 0.0061(13)
C127 0.046(2) 0.0314(17) 0.0338(17) 0.0150(14) 0.0038(15) 0.0174(15)
C128 0.043(2) 0.049(2) 0.0288(16) 0.0158(15) 0.0057(14) 0.0321(17)
C129 0.0247(16) 0.051(2) 0.0362(17) 0.0204(16) 0.0012(13) 0.0138(15)
C130 0.0223(15) 0.0356(17) 0.0284(15) 0.0163(13) 0.0038(12) 0.0067(13)
C131 0.0208(14) 0.0215(14) 0.0217(13) 0.0083(11) 0.0052(11) 0.0088(12)
C132 0.0289(16) 0.0234(15) 0.0240(14) 0.0083(11) 0.0063(12) 0.0119(13)
C133 0.0226(15) 0.0340(17) 0.0406(18) 0.0159(14) 0.0055(13) 0.0109(13)
C134 0.0265(16) 0.0357(18) 0.0420(18) 0.0193(14) 0.0181(14) 0.0171(14)
C135 0.0342(17) 0.0313(17) 0.0288(15) 0.0119(13) 0.0169(13) 0.0165(14)
C136 0.0277(16) 0.0263(16) 0.0232(14) 0.0038(12) 0.0047(12) 0.0084(13)
C137 0.0220(15) 0.0189(13) 0.0150(12) 0.0045(10) 0.0029(10) 0.0105(12)
C138 0.0257(15) 0.0223(14) 0.0157(12) 0.0053(10) 0.0048(11) 0.0137(12)
C139 0.0192(13) 0.0149(13) 0.0198(12) 0.0045(10) 0.0019(10) 0.0095(11)
C140 0.0200(14) 0.0213(14) 0.0231(13) 0.0047(11) 0.0025(11) 0.0086(12)
C141 0.0183(14) 0.0328(16) 0.0250(15) 0.0086(12) 0.0085(12) 0.0096(12)
N142 0.0321(15) 0.0533(18) 0.0250(14) 0.0084(12) 0.0066(11) 0.0091(13)
C143 0.0245(16) 0.0263(15) 0.0228(14) 0.0066(12) 0.0073(12) 0.0103(13)
N144 0.0250(15) 0.0430(16) 0.0368(15) 0.0055(12) 0.0052(12) 0.0073(13)
P21 0.0448(5) 0.0348(5) 0.0426(5) 0.0180(4) 0.0106(4) 0.0195(4)
O21 0.026(4) 0.068(6) 0.074(6) 0.034(4) -0.013(3) 0.005(3)
C201 0.0281(16) 0.0337(18) 0.0417(18) 0.0136(14) 0.0104(14) 0.0169(14)
C202 0.0280(17) 0.0366(18) 0.0426(18) 0.0137(15) 0.0044(14) 0.0141(14)
C203 0.0302(17) 0.045(2) 0.0393(18) 0.0167(15) 0.0105(14) 0.0213(15)
C204 0.043(2) 0.068(3) 0.0375(18) 0.0136(18) 0.0141(16) 0.037(2)
C205 0.039(2) 0.055(2) 0.0369(19) -0.0033(17) 0.0116(16) 0.0166(18)
C206 0.041(2) 0.0363(19) 0.053(2) 0.0087(16) 0.0145(17) 0.0123(16)
C207 0.0407(19) 0.0247(16) 0.0310(16) 0.0121(13) 0.0029(14) 0.0134(14)
C208 0.047(2) 0.0330(18) 0.0283(16) 0.0122(13) 0.0032(14) 0.0181(16)
C209 0.049(2) 0.050(2) 0.0419(19) 0.0288(17) 0.0187(16) 0.0285(18)
C210 0.080(3) 0.055(2) 0.043(2) 0.0225(18) 0.028(2) 0.043(2)
C211 0.084(3) 0.046(2) 0.0356(19) 0.0042(17) 0.008(2) 0.032(2)
C212 0.057(2) 0.0341(19) 0.0380(18) 0.0099(15) -0.0028(17) 0.0165(17)
C213 0.0394(19) 0.0350(18) 0.050(2) 0.0182(16) 0.0131(16) 0.0213(15)
C301 0.055(2) 0.055(2) 0.0383(19) 0.0202(17) 0.0119(17) 0.0291(19)
Cl31 0.0560(6) 0.1056(9) 0.0434(5) 0.0209(5) 0.0113(4) 0.0482(6)
Cl32 0.1165(11) 0.1053(10) 0.0499(6) 0.0138(6) 0.0292(6) 0.0783(9)

loop_
_atom_type_symbol
_atom_type_description
_atom_type_scat_dispersion_real
_atom_type_scat_dispersion_imag
_atom_type_scat_source
C C 0.0033 0.0016 'International Tables Vol C Tables 4.2.6.8 and 6.1.1.4'
H H 0 0 'International Tables Vol C Tables 4.2.6.8 and 6.1.1.4'
N N 0.0061 0.0033 'International Tables Vol C Tables 4.2.6.8 and 6.1.1.4'
P P 0.1023 0.0942 'International Tables Vol C Tables 4.2.6.8 and 6.1.1.4'
Fe Fe 0.3463 0.8444 'International Tables Vol C Tables 4.2.6.8 and 6.1.1.4'
Cl Cl 0.1484 0.1585 'International Tables Vol C Tables 4.2.6.8 and 6.1.1.4'
Li Li -0.0003 0.0001 'International Tables Vol C Tables 4.2.6.8 and 6.1.1.4'
O O 0.0106 0.006 'International Tables Vol C Tables 4.2.6.8 and 6.1.1.4'

loop_
_geom_angle_atom_site_label_1
_geom_angle_atom_site_label_2
_geom_angle_atom_site_label_3
_geom_angle
_geom_angle_site_symmetry_1
C37 Fe1 C1 95.07(11) .
C37 Fe1 C5 87.01(11) .
C1 Fe1 C5 39.72(11) .
C37 Fe1 C4 115.96(11) .
C1 Fe1 C4 66.20(11) .
C5 Fe1 C4 39.02(11) .
C37 Fe1 C2 132.56(11) .
C1 Fe1 C2 39.41(11) .
C5 Fe1 C2 65.72(10) .
C4 Fe1 C2 65.48(10) .
C37 Fe1 C3 152.63(11) .
C1 Fe1 C3 65.88(11) .
C5 Fe1 C3 65.73(11) .
C4 Fe1 C3 39.49(10) .
C2 Fe1 C3 38.53(10) .
C37 Fe1 P1 87.15(8) .
C1 Fe1 P1 110.15(8) .
C5 Fe1 P1 148.39(8) .
C4 Fe1 P1 156.57(8) .
C2 Fe1 P1 96.57(8) .
C3 Fe1 P1 117.15(8) .
C37 Fe1 P2 86.76(8) .
C1 Fe1 P2 164.52(8) .
C5 Fe1 P2 125.33(8) .
C4 Fe1 P2 99.17(8) .
C2 Fe1 P2 140.65(8) .
C3 Fe1 P2 106.54(8) .
P1 Fe1 P2 85.27(3) .
C2 C1 C5 107.8(2) .
C2 C1 C6 126.4(3) .
C5 C1 C6 125.5(3) .
C2 C1 Fe1 72.01(15) .
C5 C1 Fe1 70.97(15) .
C6 C1 Fe1 127.8(2) .
C3 C2 C1 108.4(2) .
C3 C2 C7 127.1(3) .
C1 C2 C7 124.0(3) .
C3 C2 Fe1 70.86(15) .
C1 C2 Fe1 68.58(15) .
C7 C2 Fe1 132.5(2) .
C2 C3 C4 107.8(2) .
C2 C3 C8 127.4(3) .
C4 C3 C8 123.7(2) .
C2 C3 Fe1 70.61(15) .
C4 C3 Fe1 69.55(14) .
C8 C3 Fe1 134.7(2) .
C5 C4 C3 108.0(2) .
C5 C4 C9 126.6(3) .
C3 C4 C9 124.9(3) .
C5 C4 Fe1 70.19(15) .
C3 C4 Fe1 70.96(14) .
C9 C4 Fe1 131.3(2) .
C4 C5 C1 108.1(2) .
C4 C5 C10 126.6(3) .
C1 C5 C10 125.1(3) .
C4 C5 Fe1 70.78(15) .
C1 C5 Fe1 69.32(15) .
C10 C5 Fe1 129.39(19) .
C1 C6 H6A 109.5 .
C1 C6 H6B 109.5 .
H6A C6 H6B 109.5 .
C1 C6 H6C 109.5 .
H6A C6 H6C 109.5 .
H6B C6 H6C 109.5 .
C2 C7 H7A 109.5 .
C2 C7 H7B 109.5 .
H7A C7 H7B 109.5 .
C2 C7 H7C 109.5 .
H7A C7 H7C 109.5 .
H7B C7 H7C 109.5 .
C3 C8 H8A 109.5 .
C3 C8 H8B 109.5 .
H8A C8 H8B 109.5 .
C3 C8 H8C 109.5 .
H8A C8 H8C 109.5 .
H8B C8 H8C 109.5 .
C4 C9 H9A 109.5 .
C4 C9 H9B 109.5 .
H9A C9 H9B 109.5 .
C4 C9 H9C 109.5 .
H9A C9 H9C 109.5 .
H9B C9 H9C 109.5 .
C5 C10 H10A 109.5 .
C5 C10 H10B 109.5 .
H10A C10 H10B 109.5 .
C5 C10 H10C 109.5 .
H10A C10 H10C 109.5 .
H10B C10 H10C 109.5 .
C13 P1 C19 101.32(13) .
C13 P1 C11 105.24(12) .
C19 P1 C11 100.84(13) .
C13 P1 Fe1 120.08(9) .
C19 P1 Fe1 121.61(9) .
C11 P1 Fe1 105.19(9) .
C31 P2 C25 99.86(12) .
C31 P2 C12 103.01(13) .
C25 P2 C12 102.59(13) .
C31 P2 Fe1 118.56(10) .
C25 P2 Fe1 121.46(9) .
C12 P2 Fe1 108.87(9) .
C12 C11 P1 106.38(18) .
C12 C11 H11A 110.5 .
P1 C11 H11A 110.5 .
C12 C11 H11B 110.5 .
P1 C11 H11B 110.5 .
H11A C11 H11B 108.6 .
C11 C12 P2 111.02(19) .
C11 C12 H12A 109.4 .
P2 C12 H12A 109.4 .
C11 C12 H12B 109.4 .
P2 C12 H12B 109.4 .
H12A C12 H12B 108 .
C18 C13 C14 118.5(3) .
C18 C13 P1 121.9(2) .
C14 C13 P1 119.6(2) .
C15 C14 C13 120.5(3) .
C15 C14 H14 119.8 .
C13 C14 H14 119.8 .
C14 C15 C16 120.7(3) .
C14 C15 H15 119.6 .
C16 C15 H15 119.6 .
C17 C16 C15 119.3(3) .
C17 C16 H16 120.4 .
C15 C16 H16 120.4 .
C16 C17 C18 120.6(3) .
C16 C17 H17 119.7 .
C18 C17 H17 119.7 .
C17 C18 C13 120.4(3) .
C17 C18 H18 119.8 .
C13 C18 H18 119.8 .
C24 C19 C20 118.4(3) .
C24 C19 P1 121.3(2) .
C20 C19 P1 120.3(2) .
C21 C20 C19 120.3(3) .
C21 C20 H20 119.8 .
C19 C20 H20 119.8 .
C20 C21 C22 120.7(3) .
C20 C21 H21 119.6 .
C22 C21 H21 119.6 .
C23 C22 C21 119.3(3) .
C23 C22 H22 120.3 .
C21 C22 H22 120.3 .
C22 C23 C24 119.9(3) .
C22 C23 H23 120.1 .
C24 C23 H23 120.1 .
C19 C24 C23 121.3(3) .
C19 C24 H24 119.3 .
C23 C24 H24 119.3 .
C26 C25 C30 118.0(3) .
C26 C25 P2 120.7(2) .
C30 C25 P2 121.3(2) .
C25 C26 C27 120.4(3) .
C25 C26 H26 119.8 .
C27 C26 H26 119.8 .
C28 C27 C26 120.4(3) .
C28 C27 H27 119.8 .
C26 C27 H27 119.8 .
C29 C28 C27 119.7(3) .
C29 C28 H28 120.1 .
C27 C28 H28 120.1 .
C28 C29 C30 120.5(3) .
C28 C29 H29 119.8 .
C30 C29 H29 119.8 .
C29 C30 C25 121.0(3) .
C29 C30 H30 119.5 .
C25 C30 H30 119.5 .
C32 C31 C36 118.7(3) .
C32 C31 P2 120.2(2) .
C36 C31 P2 121.0(2) .
C31 C32 C33 120.0(3) .
C31 C32 H32 120 .
C33 C32 H32 120 .
C34 C33 C32 120.5(3) .
C34 C33 H33 119.7 .
C32 C33 H33 119.7 .
C33 C34 C35 120.2(3) .
C33 C34 H34 119.9 .
C35 C34 H34 119.9 .
C34 C35 C36 119.5(3) .
C34 C35 H35 120.3 .
C36 C35 H35 120.3 .
C35 C36 C31 121.0(3) .
C35 C36 H36 119.5 .
C31 C36 H36 119.5 .
C38 C37 Fe1 174.3(2) .
C37 C38 C39 174.2(3) .
C40 C39 C38 126.3(2) .
C40 C39 C139 116.3(2) .
C38 C39 C139 117.4(2) .
C39 C40 C41 123.0(2) .
C39 C40 C43 120.0(2) .
C41 C40 C43 117.0(2) .
N42 C41 C40 177.4(3) .
N44 C43 C40 178.3(3) .
C137 Fe2 C104 95.99(11) .
C137 Fe2 C105 86.75(11) .
C104 Fe2 C105 39.84(11) .
C137 Fe2 C101 114.90(11) .
C104 Fe2 C101 65.87(10) .
C105 Fe2 C101 38.68(10) .
C137 Fe2 C102 151.78(11) .
C104 Fe2 C102 65.60(10) .
C105 Fe2 C102 65.32(10) .
C101 Fe2 C102 39.10(10) .
C137 Fe2 C103 133.40(11) .
C104 Fe2 C103 39.02(11) .
C105 Fe2 C103 65.57(10) .
C101 Fe2 C103 65.30(10) .
C102 Fe2 C103 38.77(10) .
C137 Fe2 P12 85.33(8) .
C104 Fe2 P12 108.67(8) .
C105 Fe2 P12 146.22(8) .
C101 Fe2 P12 159.09(8) .
C102 Fe2 P12 119.98(8) .
C103 Fe2 P12 97.37(7) .
C137 Fe2 P11 89.51(8) .
C104 Fe2 P11 165.09(8) .
C105 Fe2 P11 127.20(8) .
C101 Fe2 P11 99.24(8) .
C102 Fe2 P11 103.77(8) .
C103 Fe2 P11 137.07(8) .
P12 Fe2 P11 85.54(3) .
C105 C101 C102 108.1(2) .
C105 C101 C106 125.6(3) .
C102 C101 C106 125.5(3) .
C105 C101 Fe2 70.15(14) .
C102 C101 Fe2 70.61(14) .
C106 C101 Fe2 132.9(2) .
C103 C102 C101 108.1(2) .
C103 C102 C107 126.2(3) .
C101 C102 C107 124.6(2) .
C103 C102 Fe2 70.78(15) .
C101 C102 Fe2 70.29(14) .
C107 C102 Fe2 133.9(2) .
C104 C103 C102 107.9(2) .
C104 C103 C108 125.1(3) .
C102 C103 C108 126.2(3) .
C104 C103 Fe2 68.71(15) .
C102 C103 Fe2 70.45(15) .
C108 C103 Fe2 134.13(19) .
C103 C104 C105 108.0(2) .
C103 C104 C109 126.6(3) .
C105 C104 C109 125.1(3) .
C103 C104 Fe2 72.27(16) .
C105 C104 Fe2 71.01(15) .
C109 C104 Fe2 126.9(2) .
C101 C105 C104 107.8(2) .
C101 C105 C110 126.5(3) .
C104 C105 C110 125.5(3) .
C101 C105 Fe2 71.17(15) .
C104 C105 Fe2 69.15(15) .
C110 C105 Fe2 128.87(19) .
C101 C106 H10D 109.5 .
C101 C106 H10E 109.5 .
H10D C106 H10E 109.5 .
C101 C106 H10F 109.5 .
H10D C106 H10F 109.5 .
H10E C106 H10F 109.5 .
C102 C107 H10G 109.5 .
C102 C107 H10H 109.5 .
H10G C107 H10H 109.5 .
C102 C107 H10I 109.5 .
H10G C107 H10I 109.5 .
H10H C107 H10I 109.5 .
C103 C108 H10J 109.5 .
C103 C108 H10K 109.5 .
H10J C108 H10K 109.5 .
C103 C108 H10L 109.5 .
H10J C108 H10L 109.5 .
H10K C108 H10L 109.5 .
C104 C109 H10M 109.5 .
C104 C109 H10N 109.5 .
H10M C109 H10N 109.5 .
C104 C109 H10O 109.5 .
H10M C109 H10O 109.5 .
H10N C109 H10O 109.5 .
C105 C110 H11C 109.5 .
C105 C110 H11D 109.5 .
H11C C110 H11D 109.5 .
C105 C110 H11E 109.5 .
H11C C110 H11E 109.5 .
H11D C110 H11E 109.5 .
C119 P11 C113 99.35(12) .
C119 P11 C111 103.66(13) .
C113 P11 C111 102.49(12) .
C119 P11 Fe2 120.31(9) .
C113 P11 Fe2 119.98(9) .
C111 P11 Fe2 108.63(9) .
C125 P12 C112 106.99(12) .
C125 P12 C131 100.63(12) .
C112 P12 C131 99.23(12) .
C125 P12 Fe2 118.71(9) .
C112 P12 Fe2 105.67(9) .
C131 P12 Fe2 123.18(9) .
C112 C111 P11 110.79(19) .
C112 C111 H11F 109.5 .
P11 C111 H11F 109.5 .
C112 C111 H11G 109.5 .
P11 C111 H11G 109.5 .
H11F C111 H11G 108.1 .
C111 C112 P12 106.34(17) .
C111 C112 H11H 110.5 .
P12 C112 H11H 110.5 .
C111 C112 H11I 110.5 .
P12 C112 H11I 110.5 .
H11H C112 H11I 108.7 .
C114 C113 C118 118.7(3) .
C114 C113 P11 122.2(2) .
C118 C113 P11 119.2(2) .
C113 C114 C115 120.6(3) .
C113 C114 H114 119.7 .
C115 C114 H114 119.7 .
C116 C115 C114 120.0(3) .
C116 C115 H115 120 .
C114 C115 H115 120 .
C115 C116 C117 119.7(3) .
C115 C116 H116 120.1 .
C117 C116 H116 120.1 .
C118 C117 C116 120.3(3) .
C118 C117 H117 119.8 .
C116 C117 H117 119.8 .
C117 C118 C113 120.8(3) .
C117 C118 H118 119.6 .
C113 C118 H118 119.6 .
C124 C119 C120 118.1(3) .
C124 C119 P11 122.2(2) .
C120 C119 P11 119.5(2) .
C121 C120 C119 120.6(3) .
C121 C120 H120 119.7 .
C119 C120 H120 119.7 .
C122 C121 C120 120.1(3) .
C122 C121 H121 120 .
C120 C121 H121 120 .
C123 C122 C121 120.2(3) .
C123 C122 H122 119.9 .
C121 C122 H122 119.9 .
C122 C123 C124 120.1(3) .
C122 C123 H123 119.9 .
C124 C123 H123 119.9 .
C123 C124 C119 120.8(3) .
C123 C124 H124 119.6 .
C119 C124 H124 119.6 .
C130 C125 C126 117.8(3) .
C130 C125 P12 122.4(2) .
C126 C125 P12 119.6(2) .
C127 C126 C125 121.5(3) .
C127 C126 H126 119.2 .
C125 C126 H126 119.2 .
C126 C127 C128 120.1(3) .
C126 C127 H127 119.9 .
C128 C127 H127 119.9 .
C129 C128 C127 119.4(3) .
C129 C128 H128 120.3 .
C127 C128 H128 120.3 .
C128 C129 C130 120.8(3) .
C128 C129 H129 119.6 .
C130 C129 H129 119.6 .
C125 C130 C129 120.3(3) .
C125 C130 H130 119.8 .
C129 C130 H130 119.8 .
C132 C131 C136 118.9(3) .
C132 C131 P12 121.0(2) .
C136 C131 P12 119.8(2) .
C131 C132 C133 120.6(3) .
C131 C132 H132 119.7 .
C133 C132 H132 119.7 .
C134 C133 C132 120.0(3) .
C134 C133 H133 120 .
C132 C133 H133 120 .
C133 C134 C135 119.8(3) .
C133 C134 H134 120.1 .
C135 C134 H134 120.1 .
C136 C135 C134 120.3(3) .
C136 C135 H135 119.9 .
C134 C135 H135 119.9 .
C135 C136 C131 120.3(3) .
C135 C136 H136 119.9 .
C131 C136 H136 119.9 .
C138 C137 Fe2 174.6(2) .
C137 C138 C139 177.0(3) .
C138 C139 C140 125.6(2) .
C138 C139 C39 118.8(2) .
C140 C139 C39 115.6(2) .
C139 C140 C143 120.4(2) .
C139 C140 C141 123.1(2) .
C143 C140 C141 116.5(2) .
N142 C141 C140 178.6(3) .
N144 C143 C140 179.0(3) .
O21 P21 C201 117.6(3) .
O21 P21 C207 112.6(4) .
C201 P21 C207 103.77(14) .
O21 P21 C213 117.1(3) .
C201 P21 C213 104.56(15) .
C207 P21 C213 98.83(15) .
C202 C201 C206 118.3(3) .
C202 C201 P21 116.4(2) .
C206 C201 P21 125.3(3) .
C203 C202 C201 120.2(3) .
C203 C202 H202 119.9 .
C201 C202 H202 119.9 .
C204 C203 C202 120.9(3) .
C204 C203 H203 119.6 .
C202 C203 H203 119.6 .
C205 C204 C203 119.7(3) .
C205 C204 H204 120.2 .
C203 C204 H204 120.2 .
C204 C205 C206 119.7(3) .
C204 C205 H205 120.2 .
C206 C205 H205 120.2 .
C205 C206 C201 121.4(3) .
C205 C206 H206 119.3 .
C201 C206 H206 119.3 .
C208 C207 C212 118.8(3) .
C208 C207 P21 122.5(2) .
C212 C207 P21 118.5(3) .
C209 C208 C207 120.7(3) .
C209 C208 H208 119.6 .
C207 C208 H208 119.6 .
C208 C209 C210 119.7(4) .
C208 C209 H209 120.2 .
C210 C209 H209 120.2 .
C211 C210 C209 120.6(4) .
C211 C210 H210 119.7 .
C209 C210 H210 119.7 .
C210 C211 C212 119.8(4) .
C210 C211 H211 120.1 .
C212 C211 H211 120.1 .
C211 C212 C207 120.4(4) .
C211 C212 H212 119.8 .
C207 C212 H212 119.8 .
C213 C213 P21 110.6(3) 2_566
C213 C213 H21A 109.5 2_566
P21 C213 H21A 109.5 .
C213 C213 H21B 109.5 2_566
P21 C213 H21B 109.5 .
H21A C213 H21B 108.1 .
Cl31 C301 Cl32 111.2(2) .
Cl31 C301 H30A 109.4 .
Cl32 C301 H30A 109.4 .
Cl31 C301 H30B 109.4 .
Cl32 C301 H30B 109.4 .
H30A C301 H30B 108 .

loop_
_geom_bond_atom_site_label_1
_geom_bond_atom_site_label_2
_geom_bond_distance
_geom_bond_site_symmetry_2
Fe1 C37 1.840(3) .
Fe1 C1 2.103(3) .
Fe1 C5 2.125(3) .
Fe1 C4 2.133(3) .
Fe1 C2 2.148(3) .
Fe1 C3 2.151(3) .
Fe1 P1 2.1966(7) .
Fe1 P2 2.2012(8) .
C1 C2 1.434(4) .
C1 C5 1.436(4) .
C1 C6 1.493(4) .
C2 C3 1.419(4) .
C2 C7 1.507(4) .
C3 C4 1.447(4) .
C3 C8 1.506(4) .
C4 C5 1.422(4) .
C4 C9 1.498(4) .
C5 C10 1.498(4) .
C6 H6A 0.98 .
C6 H6B 0.98 .
C6 H6C 0.98 .
C7 H7A 0.98 .
C7 H7B 0.98 .
C7 H7C 0.98 .
C8 H8A 0.98 .
C8 H8B 0.98 .
C8 H8C 0.98 .
C9 H9A 0.98 .
C9 H9B 0.98 .
C9 H9C 0.98 .
C10 H10A 0.98 .
C10 H10B 0.98 .
C10 H10C 0.98 .
P1 C13 1.835(3) .
P1 C19 1.843(3) .
P1 C11 1.847(3) .
P2 C31 1.844(3) .
P2 C25 1.848(3) .
P2 C12 1.871(3) .
C11 C12 1.541(4) .
C11 H11A 0.99 .
C11 H11B 0.99 .
C12 H12A 0.99 .
C12 H12B 0.99 .
C13 C18 1.394(4) .
C13 C14 1.395(4) .
C14 C15 1.384(4) .
C14 H14 0.95 .
C15 C16 1.383(4) .
C15 H15 0.95 .
C16 C17 1.377(5) .
C16 H16 0.95 .
C17 C18 1.392(5) .
C17 H17 0.95 .
C18 H18 0.95 .
C19 C24 1.377(4) .
C19 C20 1.388(4) .
C20 C21 1.384(5) .
C20 H20 0.95 .
C21 C22 1.387(5) .
C21 H21 0.95 .
C22 C23 1.366(4) .
C22 H22 0.95 .
C23 C24 1.398(4) .
C23 H23 0.95 .
C24 H24 0.95 .
C25 C26 1.394(4) .
C25 C30 1.396(4) .
C26 C27 1.397(4) .
C26 H26 0.95 .
C27 C28 1.380(5) .
C27 H27 0.95 .
C28 C29 1.370(5) .
C28 H28 0.95 .
C29 C30 1.386(4) .
C29 H29 0.95 .
C30 H30 0.95 .
C31 C32 1.391(4) .
C31 C36 1.392(4) .
C32 C33 1.392(4) .
C32 H32 0.95 .
C33 C34 1.373(5) .
C33 H33 0.95 .
C34 C35 1.381(5) .
C34 H34 0.95 .
C35 C36 1.390(4) .
C35 H35 0.95 .
C36 H36 0.95 .
C37 C38 1.242(4) .
C38 C39 1.392(4) .
C39 C40 1.386(4) .
C39 C139 1.509(3) .
C40 C41 1.432(4) .
C40 C43 1.443(4) .
C41 N42 1.145(4) .
C43 N44 1.151(4) .
Fe2 C137 1.840(3) .
Fe2 C104 2.105(3) .
Fe2 C105 2.130(3) .
Fe2 C101 2.144(2) .
Fe2 C102 2.148(3) .
Fe2 C103 2.152(3) .
Fe2 P12 2.1909(7) .
Fe2 P11 2.2140(8) .
C101 C105 1.415(4) .
C101 C102 1.436(4) .
C101 C106 1.495(4) .
C102 C103 1.427(4) .
C102 C107 1.496(4) .
C103 C104 1.423(4) .
C103 C108 1.502(4) .
C104 C105 1.443(4) .
C104 C109 1.504(4) .
C105 C110 1.490(4) .
C106 H10D 0.98 .
C106 H10E 0.98 .
C106 H10F 0.98 .
C107 H10G 0.98 .
C107 H10H 0.98 .
C107 H10I 0.98 .
C108 H10J 0.98 .
C108 H10K 0.98 .
C108 H10L 0.98 .
C109 H10M 0.98 .
C109 H10N 0.98 .
C109 H10O 0.98 .
C110 H11C 0.98 .
C110 H11D 0.98 .
C110 H11E 0.98 .
P11 C119 1.841(3) .
P11 C113 1.845(3) .
P11 C111 1.866(3) .
P12 C125 1.831(3) .
P12 C112 1.844(3) .
P12 C131 1.848(3) .
C111 C112 1.534(4) .
C111 H11F 0.99 .
C111 H11G 0.99 .
C112 H11H 0.99 .
C112 H11I 0.99 .
C113 C114 1.381(4) .
C113 C118 1.402(4) .
C114 C115 1.404(4) .
C114 H114 0.95 .
C115 C116 1.382(5) .
C115 H115 0.95 .
C116 C117 1.386(5) .
C116 H116 0.95 .
C117 C118 1.380(4) .
C117 H117 0.95 .
C118 H118 0.95 .
C119 C124 1.394(4) .
C119 C120 1.400(4) .
C120 C121 1.385(4) .
C120 H120 0.95 .
C121 C122 1.382(5) .
C121 H121 0.95 .
C122 C123 1.371(5) .
C122 H122 0.95 .
C123 C124 1.391(4) .
C123 H123 0.95 .
C124 H124 0.95 .
C125 C130 1.388(4) .
C125 C126 1.396(4) .
C126 C127 1.379(4) .
C126 H126 0.95 .
C127 C128 1.378(5) .
C127 H127 0.95 .
C128 C129 1.375(5) .
C128 H128 0.95 .
C129 C130 1.396(4) .
C129 H129 0.95 .
C130 H130 0.95 .
C131 C132 1.374(4) .
C131 C136 1.402(4) .
C132 C133 1.393(4) .
C132 H132 0.95 .
C133 C134 1.375(4) .
C133 H133 0.95 .
C134 C135 1.385(4) .
C134 H134 0.95 .
C135 C136 1.375(4) .
C135 H135 0.95 .
C136 H136 0.95 .
C137 C138 1.243(4) .
C138 C139 1.385(4) .
C139 C140 1.388(4) .
C140 C143 1.431(4) .
C140 C141 1.436(4) .
C141 N142 1.149(4) .
C143 N144 1.148(4) .
P21 O21 1.307(6) .
P21 C201 1.829(3) .
P21 C207 1.830(3) .
P21 C213 1.841(3) .
C201 C202 1.396(4) .
C201 C206 1.397(5) .
C202 C203 1.392(4) .
C202 H202 0.95 .
C203 C204 1.385(5) .
C203 H203 0.95 .
C204 C205 1.382(5) .
C204 H204 0.95 .
C205 C206 1.393(5) .
C205 H205 0.95 .
C206 H206 0.95 .
C207 C208 1.388(5) .
C207 C212 1.396(4) .
C208 C209 1.376(5) .
C208 H208 0.95 .
C209 C210 1.387(5) .
C209 H209 0.95 .
C210 C211 1.370(6) .
C210 H210 0.95 .
C211 C212 1.384(6) .
C211 H211 0.95 .
C212 H212 0.95 .
C213 C213 1.526(7) 2_566
C213 H21A 0.99 .
C213 H21B 0.99 .
C301 Cl31 1.752(4) .
C301 Cl32 1.760(4) .
C301 H30A 0.99 .
C301 H30B 0.99 .

loop_
_geom_torsion_atom_site_label_1
_geom_torsion_atom_site_label_2
_geom_torsion_atom_site_label_3
_geom_torsion_atom_site_label_4
_geom_torsion
_geom_torsion_site_symmetry_4
C37 Fe1 C1 C2 164.06(16) .
C5 Fe1 C1 C2 -116.8(2) .
C4 Fe1 C1 C2 -79.76(17) .
C3 Fe1 C1 C2 -36.37(16) .
P1 Fe1 C1 C2 75.24(15) .
P2 Fe1 C1 C2 -99.7(3) .
C37 Fe1 C1 C5 -79.11(17) .
C4 Fe1 C1 C5 37.06(16) .
C2 Fe1 C1 C5 116.8(2) .
C3 Fe1 C1 C5 80.46(17) .
P1 Fe1 C1 C5 -167.93(14) .
P2 Fe1 C1 C5 17.1(4) .
C37 Fe1 C1 C6 41.6(3) .
C5 Fe1 C1 C6 120.7(3) .
C4 Fe1 C1 C6 157.7(3) .
C2 Fe1 C1 C6 -122.5(3) .
C3 Fe1 C1 C6 -158.9(3) .
P1 Fe1 C1 C6 -47.3(3) .
P2 Fe1 C1 C6 137.8(3) .
C5 C1 C2 C3 -2.5(3) .
C6 C1 C2 C3 -176.0(3) .
Fe1 C1 C2 C3 59.89(19) .
C5 C1 C2 C7 170.0(2) .
C6 C1 C2 C7 -3.5(4) .
Fe1 C1 C2 C7 -127.6(3) .
C5 C1 C2 Fe1 -62.35(18) .
C6 C1 C2 Fe1 124.1(3) .
C37 Fe1 C2 C3 -141.48(17) .
C1 Fe1 C2 C3 -119.7(2) .
C5 Fe1 C2 C3 -80.95(17) .
C4 Fe1 C2 C3 -37.92(16) .
P1 Fe1 C2 C3 126.36(15) .
P2 Fe1 C2 C3 35.8(2) .
C37 Fe1 C2 C1 -21.8(2) .
C5 Fe1 C2 C1 38.72(16) .
C4 Fe1 C2 C1 81.75(17) .
C3 Fe1 C2 C1 119.7(2) .
P1 Fe1 C2 C1 -113.96(15) .
P2 Fe1 C2 C1 155.49(13) .
C37 Fe1 C2 C7 95.3(3) .
C1 Fe1 C2 C7 117.1(3) .
C5 Fe1 C2 C7 155.9(3) .
C4 Fe1 C2 C7 -161.1(3) .
C3 Fe1 C2 C7 -123.2(4) .
P1 Fe1 C2 C7 3.2(3) .
P2 Fe1 C2 C7 -87.4(3) .
C1 C2 C3 C4 1.4(3) .
C7 C2 C3 C4 -170.8(3) .
Fe1 C2 C3 C4 59.89(18) .
C1 C2 C3 C8 169.5(3) .
C7 C2 C3 C8 -2.7(5) .
Fe1 C2 C3 C8 -132.0(3) .
C1 C2 C3 Fe1 -58.48(18) .
C7 C2 C3 Fe1 129.3(3) .
C37 Fe1 C3 C2 86.3(3) .
C1 Fe1 C3 C2 37.18(16) .
C5 Fe1 C3 C2 80.91(17) .
C4 Fe1 C3 C2 118.4(2) .
P1 Fe1 C3 C2 -64.04(17) .
P2 Fe1 C3 C2 -157.23(14) .
C37 Fe1 C3 C4 -32.1(3) .
C1 Fe1 C3 C4 -81.26(17) .
C5 Fe1 C3 C4 -37.54(16) .
C2 Fe1 C3 C4 -118.4(2) .
P1 Fe1 C3 C4 177.51(13) .
P2 Fe1 C3 C4 84.32(16) .
C37 Fe1 C3 C8 -149.8(3) .
C1 Fe1 C3 C8 161.1(3) .
C5 Fe1 C3 C8 -155.2(3) .
C4 Fe1 C3 C8 -117.7(3) .
C2 Fe1 C3 C8 123.9(4) .
P1 Fe1 C3 C8 59.9(3) .
P2 Fe1 C3 C8 -33.3(3) .
C2 C3 C4 C5 0.2(3) .
C8 C3 C4 C5 -168.5(2) .
Fe1 C3 C4 C5 60.75(18) .
C2 C3 C4 C9 171.8(2) .
C8 C3 C4 C9 3.2(4) .
Fe1 C3 C4 C9 -127.6(3) .
C2 C3 C4 Fe1 -60.56(18) .
C8 C3 C4 Fe1 130.8(3) .
C37 Fe1 C4 C5 46.13(19) .
C1 Fe1 C4 C5 -37.71(16) .
C2 Fe1 C4 C5 -81.08(17) .
C3 Fe1 C4 C5 -118.1(2) .
P1 Fe1 C4 C5 -123.7(2) .
P2 Fe1 C4 C5 136.99(14) .
C37 Fe1 C4 C3 164.22(16) .
C1 Fe1 C4 C3 80.38(17) .
C5 Fe1 C4 C3 118.1(2) .
C2 Fe1 C4 C3 37.01(16) .
P1 Fe1 C4 C3 -5.6(3) .
P2 Fe1 C4 C3 -104.92(15) .
C37 Fe1 C4 C9 -75.7(3) .
C1 Fe1 C4 C9 -159.5(3) .
C5 Fe1 C4 C9 -121.8(3) .
C2 Fe1 C4 C9 157.1(3) .
C3 Fe1 C4 C9 120.1(3) .
P1 Fe1 C4 C9 114.5(3) .
P2 Fe1 C4 C9 15.2(3) .
C3 C4 C5 C1 -1.7(3) .
C9 C4 C5 C1 -173.2(3) .
Fe1 C4 C5 C1 59.53(18) .
C3 C4 C5 C10 173.4(3) .
C9 C4 C5 C10 2.0(4) .
Fe1 C4 C5 C10 -125.3(3) .
C3 C4 C5 Fe1 -61.24(18) .
C9 C4 C5 Fe1 127.3(3) .
C2 C1 C5 C4 2.6(3) .
C6 C1 C5 C4 176.2(3) .
Fe1 C1 C5 C4 -60.45(18) .
C2 C1 C5 C10 -172.7(2) .
C6 C1 C5 C10 1.0(4) .
Fe1 C1 C5 C10 124.3(3) .
C2 C1 C5 Fe1 63.03(18) .
C6 C1 C5 Fe1 -123.3(3) .
C37 Fe1 C5 C4 -139.53(17) .
C1 Fe1 C5 C4 118.8(2) .
C2 Fe1 C5 C4 80.42(17) .
C3 Fe1 C5 C4 37.98(16) .
P1 Fe1 C5 C4 140.84(15) .
P2 Fe1 C5 C4 -55.64(17) .
C37 Fe1 C5 C1 101.62(17) .
C4 Fe1 C5 C1 -118.8(2) .
C2 Fe1 C5 C1 -38.43(16) .
C3 Fe1 C5 C1 -80.87(17) .
P1 Fe1 C5 C1 22.0(2) .
P2 Fe1 C5 C1 -174.49(13) .
C37 Fe1 C5 C10 -17.5(3) .
C1 Fe1 C5 C10 -119.1(3) .
C4 Fe1 C5 C10 122.1(3) .
C2 Fe1 C5 C10 -157.5(3) .
C3 Fe1 C5 C10 160.0(3) .
P1 Fe1 C5 C10 -97.1(3) .
P2 Fe1 C5 C10 66.4(3) .
C37 Fe1 P1 C13 -67.60(13) .
C1 Fe1 P1 C13 26.76(14) .
C5 Fe1 P1 C13 11.99(19) .
C4 Fe1 P1 C13 103.2(2) .
C2 Fe1 P1 C13 64.93(13) .
C3 Fe1 P1 C13 99.25(14) .
P2 Fe1 P1 C13 -154.58(11) .
C37 Fe1 P1 C19 163.89(13) .
C1 Fe1 P1 C19 -101.75(13) .
C5 Fe1 P1 C19 -116.52(18) .
C4 Fe1 P1 C19 -25.3(2) .
C2 Fe1 P1 C19 -63.58(13) .
C3 Fe1 P1 C19 -29.27(14) .
P2 Fe1 P1 C19 76.91(11) .
C37 Fe1 P1 C11 50.57(12) .
C1 Fe1 P1 C11 144.93(13) .
C5 Fe1 P1 C11 130.16(17) .
C4 Fe1 P1 C11 -138.6(2) .
C2 Fe1 P1 C11 -176.91(12) .
C3 Fe1 P1 C11 -142.59(13) .
P2 Fe1 P1 C11 -36.41(10) .
C37 Fe1 P2 C31 46.42(12) .
C1 Fe1 P2 C31 -50.9(3) .
C5 Fe1 P2 C31 -37.60(14) .
C4 Fe1 P2 C31 -69.36(12) .
C2 Fe1 P2 C31 -131.58(15) .
C3 Fe1 P2 C31 -109.23(12) .
P1 Fe1 P2 C31 133.82(10) .
C37 Fe1 P2 C25 170.59(13) .
C1 Fe1 P2 C25 73.3(3) .
C5 Fe1 P2 C25 86.57(14) .
C4 Fe1 P2 C25 54.81(13) .
C2 Fe1 P2 C25 -7.41(17) .
C3 Fe1 P2 C25 14.94(13) .
P1 Fe1 P2 C25 -102.01(11) .
C37 Fe1 P2 C12 -70.77(13) .
C1 Fe1 P2 C12 -168.1(3) .
C5 Fe1 P2 C12 -154.79(14) .
C4 Fe1 P2 C12 173.44(12) .
C2 Fe1 P2 C12 111.22(15) .
C3 Fe1 P2 C12 133.57(13) .
P1 Fe1 P2 C12 16.63(10) .
C13 P1 C11 C12 -179.96(19) .
C19 P1 C11 C12 -74.9(2) .
Fe1 P1 C11 C12 52.29(19) .
P1 C11 C12 P2 -39.4(2) .
C31 P2 C12 C11 -115.3(2) .
C25 P2 C12 C11 141.3(2) .
Fe1 P2 C12 C11 11.4(2) .
C19 P1 C13 C18 22.7(3) .
C11 P1 C13 C18 127.4(3) .
Fe1 P1 C13 C18 -114.5(2) .
C19 P1 C13 C14 -158.1(2) .
C11 P1 C13 C14 -53.5(3) .
Fe1 P1 C13 C14 64.7(3) .
C18 C13 C14 C15 -1.1(5) .
P1 C13 C14 C15 179.7(3) .
C13 C14 C15 C16 0.0(5) .
C14 C15 C16 C17 0.9(5) .
C15 C16 C17 C18 -0.8(6) .
C16 C17 C18 C13 -0.3(6) .
C14 C13 C18 C17 1.3(5) .
P1 C13 C18 C17 -179.6(3) .
C13 P1 C19 C24 -124.6(2) .
C11 P1 C19 C24 127.3(2) .
Fe1 P1 C19 C24 11.7(3) .
C13 P1 C19 C20 57.1(3) .
C11 P1 C19 C20 -51.0(3) .
Fe1 P1 C19 C20 -166.6(2) .
C24 C19 C20 C21 -1.2(5) .
P1 C19 C20 C21 177.1(3) .
C19 C20 C21 C22 0.1(6) .
C20 C21 C22 C23 1.3(6) .
C21 C22 C23 C24 -1.6(5) .
C20 C19 C24 C23 1.0(4) .
P1 C19 C24 C23 -177.3(2) .
C22 C23 C24 C19 0.4(5) .
C31 P2 C25 C26 -151.2(2) .
C12 P2 C25 C26 -45.4(3) .
Fe1 P2 C25 C26 76.3(2) .
C31 P2 C25 C30 32.0(2) .
C12 P2 C25 C30 137.8(2) .
Fe1 P2 C25 C30 -100.5(2) .
C30 C25 C26 C27 0.9(4) .
P2 C25 C26 C27 -176.0(2) .
C25 C26 C27 C28 -1.0(5) .
C26 C27 C28 C29 0.4(5) .
C27 C28 C29 C30 0.3(5) .
C28 C29 C30 C25 -0.5(5) .
C26 C25 C30 C29 -0.1(4) .
P2 C25 C30 C29 176.7(2) .
C25 P2 C31 C32 54.4(2) .
C12 P2 C31 C32 -51.1(2) .
Fe1 P2 C31 C32 -171.36(19) .
C25 P2 C31 C36 -124.8(2) .
C12 P2 C31 C36 129.7(2) .
Fe1 P2 C31 C36 9.5(3) .
C36 C31 C32 C33 -0.7(4) .
P2 C31 C32 C33 -179.9(2) .
C31 C32 C33 C34 0.5(5) .
C32 C33 C34 C35 0.4(5) .
C33 C34 C35 C36 -1.0(5) .
C34 C35 C36 C31 0.8(5) .
C32 C31 C36 C35 0.1(4) .
P2 C31 C36 C35 179.3(2) .
C38 C39 C40 C41 4.1(4) .
C139 C39 C40 C41 -179.3(2) .
C38 C39 C40 C43 -176.8(3) .
C139 C39 C40 C43 -0.1(4) .
C137 Fe2 C101 C105 47.19(19) .
C104 Fe2 C101 C105 -38.12(16) .
C102 Fe2 C101 C105 -118.5(2) .
C103 Fe2 C101 C105 -81.15(17) .
P12 Fe2 C101 C105 -117.2(2) .
P11 Fe2 C101 C105 140.97(15) .
C137 Fe2 C101 C102 165.71(16) .
C104 Fe2 C101 C102 80.40(17) .
C105 Fe2 C101 C102 118.5(2) .
C103 Fe2 C101 C102 37.37(16) .
P12 Fe2 C101 C102 1.3(3) .
P11 Fe2 C101 C102 -100.50(15) .
C137 Fe2 C101 C106 -73.4(3) .
C104 Fe2 C101 C106 -158.7(3) .
C105 Fe2 C101 C106 -120.6(3) .
C102 Fe2 C101 C106 120.9(3) .
C103 Fe2 C101 C106 158.2(3) .
P12 Fe2 C101 C106 122.2(3) .
P11 Fe2 C101 C106 20.4(3) .
C105 C101 C102 C103 -0.6(3) .
C106 C101 C102 C103 169.6(3) .
Fe2 C101 C102 C103 -61.01(18) .
C105 C101 C102 C107 -169.2(2) .
C106 C101 C102 C107 1.0(4) .
Fe2 C101 C102 C107 130.4(3) .
C105 C101 C102 Fe2 60.40(18) .
C106 C101 C102 Fe2 -129.4(3) .
C137 Fe2 C102 C103 90.0(3) .
C104 Fe2 C102 C103 37.10(16) .
C105 Fe2 C102 C103 81.10(17) .
C101 Fe2 C102 C103 118.3(2) .
P12 Fe2 C102 C103 -61.18(17) .
P11 Fe2 C102 C103 -153.99(14) .
C137 Fe2 C102 C101 -28.3(3) .
C104 Fe2 C102 C101 -81.17(17) .
C105 Fe2 C102 C101 -37.18(16) .
C103 Fe2 C102 C101 -118.3(2) .
P12 Fe2 C102 C101 -179.46(13) .
P11 Fe2 C102 C101 87.74(15) .
C137 Fe2 C102 C107 -147.8(3) .
C104 Fe2 C102 C107 159.3(3) .
C105 Fe2 C102 C107 -156.7(3) .
C101 Fe2 C102 C107 -119.5(3) .
C103 Fe2 C102 C107 122.2(3) .
P12 Fe2 C102 C107 61.0(3) .
P11 Fe2 C102 C107 -31.8(3) .
C101 C102 C103 C104 2.0(3) .
C107 C102 C103 C104 170.4(3) .
Fe2 C102 C103 C104 -58.69(18) .
C101 C102 C103 C108 -168.3(3) .
C107 C102 C103 C108 0.0(4) .
Fe2 C102 C103 C108 131.0(3) .
C101 C102 C103 Fe2 60.70(18) .
C107 C102 C103 Fe2 -130.9(3) .
C137 Fe2 C103 C104 -20.1(2) .
C105 Fe2 C103 C104 38.84(16) .
C101 Fe2 C103 C104 81.55(17) .
C102 Fe2 C103 C104 119.2(2) .
P12 Fe2 C103 C104 -110.68(14) .
P11 Fe2 C103 C104 157.96(12) .
C137 Fe2 C103 C102 -139.39(17) .
C104 Fe2 C103 C102 -119.2(2) .
C105 Fe2 C103 C102 -80.40(17) .
C101 Fe2 C103 C102 -37.69(16) .
P12 Fe2 C103 C102 130.08(15) .
P11 Fe2 C103 C102 38.7(2) .
C137 Fe2 C103 C108 98.7(3) .
C104 Fe2 C103 C108 118.8(3) .
C105 Fe2 C103 C108 157.7(3) .
C101 Fe2 C103 C108 -159.6(3) .
C102 Fe2 C103 C108 -121.9(4) .
P12 Fe2 C103 C108 8.2(3) .
P11 Fe2 C103 C108 -83.2(3) .
C102 C103 C104 C105 -2.6(3) .
C108 C103 C104 C105 167.8(2) .
Fe2 C103 C104 C105 -62.40(18) .
C102 C103 C104 C109 -177.0(3) .
C108 C103 C104 C109 -6.5(4) .
Fe2 C103 C104 C109 123.2(3) .
C102 C103 C104 Fe2 59.78(18) .
C108 C103 C104 Fe2 -129.8(3) .
C137 Fe2 C104 C103 165.43(16) .
C105 Fe2 C104 C103 -117.0(2) .
C101 Fe2 C104 C103 -79.94(16) .
C102 Fe2 C104 C103 -36.87(15) .
P12 Fe2 C104 C103 78.34(15) .
P11 Fe2 C104 C103 -83.4(4) .
C137 Fe2 C104 C105 -77.61(16) .
C101 Fe2 C104 C105 37.03(15) .
C102 Fe2 C104 C105 80.10(16) .
C103 Fe2 C104 C105 117.0(2) .
P12 Fe2 C104 C105 -164.69(13) .
P11 Fe2 C104 C105 33.5(4) .
C137 Fe2 C104 C109 42.5(3) .
C105 Fe2 C104 C109 120.1(3) .
C101 Fe2 C104 C109 157.2(3) .
C102 Fe2 C104 C109 -159.8(3) .
C103 Fe2 C104 C109 -122.9(3) .
P12 Fe2 C104 C109 -44.6(3) .
P11 Fe2 C104 C109 153.7(2) .
C102 C101 C105 C104 -1.0(3) .
C106 C101 C105 C104 -171.2(3) .
Fe2 C101 C105 C104 59.69(18) .
C102 C101 C105 C110 174.4(3) .
C106 C101 C105 C110 4.2(4) .
Fe2 C101 C105 C110 -124.9(3) .
C102 C101 C105 Fe2 -60.69(18) .
C106 C101 C105 Fe2 129.1(3) .
C103 C104 C105 C101 2.2(3) .
C109 C104 C105 C101 176.7(3) .
Fe2 C104 C105 C101 -60.97(18) .
C103 C104 C105 C110 -173.2(2) .
C109 C104 C105 C110 1.3(4) .
Fe2 C104 C105 C110 123.6(3) .
C103 C104 C105 Fe2 63.22(18) .
C109 C104 C105 Fe2 -122.3(3) .
C137 Fe2 C105 C101 -138.20(17) .
C104 Fe2 C105 C101 118.4(2) .
C102 Fe2 C105 C101 37.58(16) .
C103 Fe2 C105 C101 80.38(17) .
P12 Fe2 C105 C101 145.17(14) .
P11 Fe2 C105 C101 -51.28(18) .
C137 Fe2 C105 C104 103.36(17) .
C101 Fe2 C105 C104 -118.4(2) .
C102 Fe2 C105 C104 -80.85(17) .
C103 Fe2 C105 C104 -38.05(15) .
P12 Fe2 C105 C104 26.7(2) .
P11 Fe2 C105 C104 -169.72(12) .
C137 Fe2 C105 C110 -16.1(3) .
C104 Fe2 C105 C110 -119.4(3) .
C101 Fe2 C105 C110 122.1(3) .
C102 Fe2 C105 C110 159.7(3) .
C103 Fe2 C105 C110 -157.5(3) .
P12 Fe2 C105 C110 -92.7(3) .
P11 Fe2 C105 C110 70.9(3) .
C137 Fe2 P11 C119 168.74(13) .
C104 Fe2 P11 C119 56.8(3) .
C105 Fe2 P11 C119 83.19(14) .
C101 Fe2 P11 C119 53.59(13) .
C102 Fe2 P11 C119 13.90(13) .
C103 Fe2 P11 C119 -9.88(15) .
P12 Fe2 P11 C119 -105.90(11) .
C137 Fe2 P11 C113 45.07(12) .
C104 Fe2 P11 C113 -66.9(3) .
C105 Fe2 P11 C113 -40.49(14) .
C101 Fe2 P11 C113 -70.09(12) .
C102 Fe2 P11 C113 -109.77(12) .
C103 Fe2 P11 C113 -133.55(14) .
P12 Fe2 P11 C113 130.42(10) .
C137 Fe2 P11 C111 -72.19(13) .
C104 Fe2 P11 C111 175.9(3) .
C105 Fe2 P11 C111 -157.75(13) .
C101 Fe2 P11 C111 172.65(12) .
C102 Fe2 P11 C111 132.97(12) .
C103 Fe2 P11 C111 109.19(14) .
P12 Fe2 P11 C111 13.16(10) .
C137 Fe2 P12 C125 -64.19(13) .
C104 Fe2 P12 C125 30.57(13) .
C105 Fe2 P12 C125 12.85(18) .
C101 Fe2 P12 C125 101.6(2) .
C102 Fe2 P12 C125 102.60(13) .
C103 Fe2 P12 C125 69.01(13) .
P11 Fe2 P12 C125 -154.06(11) .
C137 Fe2 P12 C112 55.79(12) .
C104 Fe2 P12 C112 150.54(12) .
C105 Fe2 P12 C112 132.83(16) .
C101 Fe2 P12 C112 -138.4(2) .
C102 Fe2 P12 C112 -137.43(12) .
C103 Fe2 P12 C112 -171.01(12) .
P11 Fe2 P12 C112 -34.09(9) .
C137 Fe2 P12 C131 168.27(13) .
C104 Fe2 P12 C131 -96.97(13) .
C105 Fe2 P12 C131 -114.69(17) .
C101 Fe2 P12 C131 -25.9(2) .
C102 Fe2 P12 C131 -24.94(14) .
C103 Fe2 P12 C131 -58.53(13) .
P11 Fe2 P12 C131 78.39(11) .
C119 P11 C111 C112 144.60(19) .
C113 P11 C111 C112 -112.4(2) .
Fe2 P11 C111 C112 15.5(2) .
P11 C111 C112 P12 -41.8(2) .
C125 P12 C112 C111 179.51(18) .
C131 P12 C112 C111 -76.32(19) .
Fe2 P12 C112 C111 52.11(19) .
C119 P11 C113 C114 -128.9(2) .
C111 P11 C113 C114 124.7(2) .
Fe2 P11 C113 C114 4.4(3) .
C119 P11 C113 C118 50.5(2) .
C111 P11 C113 C118 -55.9(2) .
Fe2 P11 C113 C118 -176.25(18) .
C118 C113 C114 C115 0.9(4) .
P11 C113 C114 C115 -179.7(2) .
C113 C114 C115 C116 -0.7(4) .
C114 C115 C116 C117 0.0(5) .
C115 C116 C117 C118 0.5(5) .
C116 C117 C118 C113 -0.3(4) .
C114 C113 C118 C117 -0.4(4) .
P11 C113 C118 C117 -179.8(2) .
C113 P11 C119 C124 -146.2(2) .
C111 P11 C119 C124 -40.7(3) .
Fe2 P11 C119 C124 80.8(2) .
C113 P11 C119 C120 38.8(2) .
C111 P11 C119 C120 144.2(2) .
Fe2 P11 C119 C120 -94.2(2) .
C124 C119 C120 C121 -1.4(4) .
P11 C119 C120 C121 173.8(2) .
C119 C120 C121 C122 0.9(5) .
C120 C121 C122 C123 -0.3(5) .
C121 C122 C123 C124 0.2(5) .
C122 C123 C124 C119 -0.7(5) .
C120 C119 C124 C123 1.3(4) .
P11 C119 C124 C123 -173.8(2) .
C112 P12 C125 C130 -38.2(3) .
C131 P12 C125 C130 -141.4(2) .
Fe2 P12 C125 C130 81.1(3) .
C112 P12 C125 C126 146.3(2) .
C131 P12 C125 C126 43.1(3) .
Fe2 P12 C125 C126 -94.5(2) .
C130 C125 C126 C127 -1.6(4) .
P12 C125 C126 C127 174.2(2) .
C125 C126 C127 C128 1.3(5) .
C126 C127 C128 C129 0.4(5) .
C127 C128 C129 C130 -1.7(5) .
C126 C125 C130 C129 0.2(4) .
P12 C125 C130 C129 -175.4(2) .
C128 C129 C130 C125 1.4(5) .
C125 P12 C131 C132 -135.9(2) .
C112 P12 C131 C132 114.8(2) .
Fe2 P12 C131 C132 -0.9(3) .
C125 P12 C131 C136 50.2(3) .
C112 P12 C131 C136 -59.2(2) .
Fe2 P12 C131 C136 -174.83(19) .
C136 C131 C132 C133 1.3(4) .
P12 C131 C132 C133 -172.7(2) .
C131 C132 C133 C134 0.2(4) .
C132 C133 C134 C135 -1.7(5) .
C133 C134 C135 C136 1.7(5) .
C134 C135 C136 C131 -0.1(4) .
C132 C131 C136 C135 -1.4(4) .
P12 C131 C136 C135 172.7(2) .
C40 C39 C139 C138 90.5(3) .
C38 C39 C139 C138 -92.5(3) .
C40 C39 C139 C140 -88.9(3) .
C38 C39 C139 C140 88.1(3) .
C138 C139 C140 C143 -179.3(3) .
C39 C139 C140 C143 0.1(4) .
C138 C139 C140 C141 3.9(4) .
C39 C139 C140 C141 -176.7(3) .
O21 P21 C201 C202 -39.4(5) .
C207 P21 C201 C202 85.6(3) .
C213 P21 C201 C202 -171.2(2) .
O21 P21 C201 C206 138.6(5) .
C207 P21 C201 C206 -96.4(3) .
C213 P21 C201 C206 6.8(3) .
C206 C201 C202 C203 1.0(5) .
P21 C201 C202 C203 179.1(2) .
C201 C202 C203 C204 -0.9(5) .
C202 C203 C204 C205 -0.3(5) .
C203 C204 C205 C206 1.3(5) .
C204 C205 C206 C201 -1.2(6) .
C202 C201 C206 C205 0.0(5) .
P21 C201 C206 C205 -177.9(3) .
O21 P21 C207 C208 175.5(4) .
C201 P21 C207 C208 47.3(3) .
C213 P21 C207 C208 -60.2(3) .
O21 P21 C207 C212 -10.3(4) .
C201 P21 C207 C212 -138.5(3) .
C213 P21 C207 C212 114.0(3) .
C212 C207 C208 C209 -0.1(5) .
P21 C207 C208 C209 174.1(2) .
C207 C208 C209 C210 -1.2(5) .
C208 C209 C210 C211 1.7(5) .
C209 C210 C211 C212 -0.9(6) .
C210 C211 C212 C207 -0.4(5) .
C208 C207 C212 C211 0.9(5) .
P21 C207 C212 C211 -173.5(3) .
O21 P21 C213 C213 52.4(6) 2_566
C201 P21 C213 C213 -175.4(3) 2_566
C207 P21 C213 C213 -68.6(3) 2_566

loop_
_platon_squeeze_void_nr
_platon_squeeze_void_average_x
_platon_squeeze_void_average_y
_platon_squeeze_void_average_z
_platon_squeeze_void_volume
_platon_squeeze_void_count_electrons
_platon_squeeze_void_content
1 0.000 0.500 0.000 334 61 ' '
2 0.000 1.000 0.500 179 32 ' '
3 0.500 1.000 0.000 225 49 ' '
